data_7104705
loop_
_publ_author_name
'Chen, Yun'
'Li, Hui'
'Cai, Shuanglian'

_publ_section_title
;
 Luminescent N-arylphthalimidino derivatives 2- and
 4-(1-oxo-1H-2,3-dihydroisoindol-2-yl)benzoic acid: examples of a new
 class of reaction induced crystallization for an organic compound.
;
_journal_issue 36
_journal_name_full 'Chemical communications (Cambridge, England)'
_journal_page_first 5392
_journal_page_last 5393
_journal_paper_doi 10.1039/b908853a
_journal_volume 34
_journal_year 2009
_chemical_formula_moiety 'C15 H11 N O3'
_chemical_formula_sum 'C15 H11 N O3'
_chemical_formula_weight 253.25
_chemical_name_systematic
;
?
;
_space_group_IT_number 2
_symmetry_cell_setting triclinic
_symmetry_space_group_name_Hall '-P 1'
_symmetry_space_group_name_H-M 'P -1'
_atom_sites_solution_hydrogens geom
_atom_sites_solution_primary direct
_atom_sites_solution_secondary difmap
_audit_creation_method SHELXL-97
_cell_angle_alpha 64.642(2)
_cell_angle_beta 74.415(2)
_cell_angle_gamma 76.328(2)
_cell_formula_units_Z 2
_cell_length_a 6.4222(3)
_cell_length_b 10.2231(2)
_cell_length_c 10.3311(4)
_cell_measurement_reflns_used 3082
_cell_measurement_temperature 273(2)
_cell_measurement_theta_max 25.05
_cell_measurement_theta_min 2.22
_cell_volume 584.64(4)
_computing_cell_refinement 'SMART (Siemens, 1996)'
_computing_data_collection 'SMART (Siemens, 1996)'
_computing_data_reduction 'XPREP/SAINT(Siemens, 1994)'
_computing_molecular_graphics 'DIAMOND (Brandenburg, 2005)'
_computing_publication_material 'SHELXTL (Sheldrick, 2008)'
_computing_structure_refinement 'SHELXL-97 (Sheldrick, 2008)'
_computing_structure_solution 'SHELXS-97 (Sheldrick, 2008)'
_diffrn_ambient_temperature 273(2)
_diffrn_measured_fraction_theta_full 0.992
_diffrn_measured_fraction_theta_max 0.992
_diffrn_measurement_device_type 'Siemens SMART CCD'
_diffrn_measurement_method '\f and \w scans'
_diffrn_radiation_monochromator graphite
_diffrn_radiation_source 'fine-focus sealed tube'
_diffrn_radiation_type MoK\a
_diffrn_radiation_wavelength 0.71073
_diffrn_reflns_av_R_equivalents 0.0457
_diffrn_reflns_av_sigmaI/netI 0.0566
_diffrn_reflns_limit_h_max 7
_diffrn_reflns_limit_h_min -6
_diffrn_reflns_limit_k_max 11
_diffrn_reflns_limit_k_min -12
_diffrn_reflns_limit_l_max 12
_diffrn_reflns_limit_l_min -12
_diffrn_reflns_number 3082
_diffrn_reflns_theta_full 25.05
_diffrn_reflns_theta_max 25.05
_diffrn_reflns_theta_min 2.22
_exptl_absorpt_coefficient_mu 0.101
_exptl_absorpt_correction_T_max 0.9859
_exptl_absorpt_correction_T_min 0.9820
_exptl_absorpt_correction_type multi-scan
_exptl_absorpt_process_details 'SADABS (Sheldrick, 1996)'
_exptl_crystal_colour colorless
_exptl_crystal_density_diffrn 1.439
_exptl_crystal_density_method 'not measured'
_exptl_crystal_description block
_exptl_crystal_F_000 264
_exptl_crystal_size_max 0.18
_exptl_crystal_size_mid 0.14
_exptl_crystal_size_min 0.14
_refine_diff_density_max 0.379
_refine_diff_density_min -0.299
_refine_diff_density_rms 0.083
_refine_ls_extinction_method none
_refine_ls_goodness_of_fit_ref 1.049
_refine_ls_hydrogen_treatment mixed
_refine_ls_matrix_type full
_refine_ls_number_parameters 176
_refine_ls_number_reflns 2058
_refine_ls_number_restraints 1
_refine_ls_restrained_S_all 1.048
_refine_ls_R_factor_all 0.1683
_refine_ls_R_factor_gt 0.1181
_refine_ls_shift/su_max 0.000
_refine_ls_shift/su_mean 0.000
_refine_ls_structure_factor_coef Fsqd
_refine_ls_weighting_details 'calc w=1/[\s^2^(Fo^2^)+(0.0481P)^2^+3.9429P] where P=(Fo^2^+2Fc^2^)/3'
_refine_ls_weighting_scheme calc
_refine_ls_wR_factor_gt 0.2517
_refine_ls_wR_factor_ref 0.2899
_reflns_number_gt 1421
_reflns_number_total 2058
_reflns_threshold_expression >2sigma(I)
_cod_data_source_file b908853a.txt
_cod_data_source_block c
_cod_depositor_comments
;
The following automatic conversions were performed:
'_symmetry_cell_setting' value 'Triclinic' changed to 'triclinic'
according to '/home/saulius/struct/CIF-dictionaries/cif_core.dic'
dictionary named 'cif_core.dic' version 2.4.1 from 2010-06-29.

Automatic conversion script
Id: cif_fix_enum 1527 2010-12-29 10:47:43Z saulius 
;
_cod_database_code 7104705

loop_
_symmetry_equiv_pos_as_xyz
'x, y, z'
'-x, -y, -z'

loop_
_atom_site_label
_atom_site_type_symbol
_atom_site_fract_x
_atom_site_fract_y
_atom_site_fract_z
_atom_site_U_iso_or_equiv
_atom_site_adp_type
_atom_site_occupancy
_atom_site_symmetry_multiplicity
_atom_site_calc_flag
_atom_site_refinement_flags
_atom_site_disorder_assembly
_atom_site_disorder_group
O1 O 0.1786(8) 0.6628(6) 0.3191(5) 0.0639(15) Uani 1 1 d . . .
C1 C 0.3055(10) 0.6824(8) 0.3768(7) 0.0452(16) Uani 1 1 d . . .
C2 C 0.2824(10) 0.6481(7) 0.5334(7) 0.0431(16) Uani 1 1 d . . .
C3 C 0.1143(11) 0.5874(8) 0.6474(7) 0.0524(18) Uani 1 1 d . . .
H3A H -0.0036 0.5616 0.6318 0.063 Uiso 1 1 calc R . .
C4 C 0.1333(13) 0.5679(9) 0.7844(8) 0.060(2) Uani 1 1 d . . .
H4A H 0.0224 0.5306 0.8631 0.072 Uiso 1 1 calc R . .
C5 C 0.3108(12) 0.6017(9) 0.8088(8) 0.061(2) Uani 1 1 d . . .
H5A H 0.3195 0.5845 0.9033 0.074 Uiso 1 1 calc R . .
C6 C 0.4765(12) 0.6610(8) 0.6940(8) 0.0558(19) Uani 1 1 d . . .
H6A H 0.5959 0.6845 0.7102 0.067 Uiso 1 1 calc R . .
C7 C 0.4604(10) 0.6846(7) 0.5543(7) 0.0437(16) Uani 1 1 d . . .
C8 C 0.6133(11) 0.7451(9) 0.4112(7) 0.0500(18) Uani 1 1 d . . .
H8A H 0.6311 0.8447 0.3885 0.060 Uiso 1 1 calc R . .
H8B H 0.7554 0.6854 0.4119 0.060 Uiso 1 1 calc R . .
C9 C 0.5911(9) 0.7851(7) 0.1573(7) 0.0387(15) Uani 1 1 d . . .
C10 C 0.8033(10) 0.8217(8) 0.1083(7) 0.0466(17) Uani 1 1 d . . .
H10A H 0.8829 0.8138 0.1750 0.056 Uiso 1 1 calc R . .
C11 C 0.8950(10) 0.8693(8) -0.0386(7) 0.0469(17) Uani 1 1 d . . .
H11A H 1.0366 0.8924 -0.0699 0.056 Uiso 1 1 calc R . .
C12 C 0.7779(10) 0.8830(7) -0.1397(7) 0.0436(16) Uani 1 1 d . . .
C13 C 0.5654(10) 0.8478(8) -0.0899(7) 0.0478(17) Uani 1 1 d . . .
H13A H 0.4845 0.8567 -0.1564 0.057 Uiso 1 1 calc R . .
C14 C 0.4758(10) 0.8004(7) 0.0550(7) 0.0450(16) Uani 1 1 d . . .
H14A H 0.3339 0.7779 0.0859 0.054 Uiso 1 1 calc R . .
C15 C 0.8742(10) 0.9374(7) -0.2965(7) 0.0436(16) Uani 1 1 d . . .
O3 O 1.0641(8) 0.9746(6) -0.3360(6) 0.0636(15) Uani 1 1 d D . .
O2 O 0.7664(8) 0.9440(6) -0.3863(5) 0.0613(15) Uani 1 1 d . . .
N1 N 0.5016(8) 0.7389(6) 0.3069(5) 0.0416(13) Uani 1 1 d . . .
H3B H 1.122(16) 1.000(12) -0.432(4) 0.13(4) Uiso 1 1 d D . .

loop_
_atom_site_aniso_label
_atom_site_aniso_U_11
_atom_site_aniso_U_22
_atom_site_aniso_U_33
_atom_site_aniso_U_23
_atom_site_aniso_U_13
_atom_site_aniso_U_12
O1 0.043(3) 0.097(4) 0.051(3) -0.019(3) -0.005(2) -0.034(3)
C1 0.035(3) 0.056(4) 0.039(4) -0.010(3) -0.005(3) -0.013(3)
C2 0.034(3) 0.051(4) 0.044(4) -0.018(3) -0.008(3) -0.006(3)
C3 0.041(4) 0.063(5) 0.046(4) -0.015(4) 0.003(3) -0.021(3)
C4 0.058(5) 0.067(5) 0.044(4) -0.015(4) 0.005(3) -0.018(4)
C5 0.063(5) 0.075(6) 0.042(4) -0.019(4) -0.005(4) -0.017(4)
C6 0.050(4) 0.066(5) 0.055(5) -0.026(4) -0.005(3) -0.016(4)
C7 0.041(4) 0.050(4) 0.039(4) -0.015(3) -0.005(3) -0.011(3)
C8 0.041(4) 0.071(5) 0.043(4) -0.022(4) -0.009(3) -0.017(3)
C9 0.031(3) 0.044(4) 0.040(4) -0.014(3) -0.005(3) -0.010(3)
C10 0.036(3) 0.061(4) 0.041(4) -0.015(3) -0.008(3) -0.013(3)
C11 0.035(3) 0.059(4) 0.043(4) -0.014(3) -0.002(3) -0.018(3)
C12 0.040(4) 0.047(4) 0.038(4) -0.014(3) 0.002(3) -0.011(3)
C13 0.041(4) 0.062(5) 0.045(4) -0.022(3) -0.010(3) -0.011(3)
C14 0.035(3) 0.060(4) 0.038(4) -0.017(3) -0.002(3) -0.011(3)
C15 0.038(3) 0.044(4) 0.048(4) -0.021(3) 0.000(3) -0.007(3)
O3 0.051(3) 0.090(4) 0.051(3) -0.027(3) 0.006(2) -0.031(3)
O2 0.055(3) 0.088(4) 0.040(3) -0.019(3) -0.002(2) -0.027(3)
N1 0.030(3) 0.059(4) 0.034(3) -0.014(3) -0.002(2) -0.014(2)

loop_
_atom_type_symbol
_atom_type_description
_atom_type_scat_dispersion_real
_atom_type_scat_dispersion_imag
_atom_type_scat_source
C C 0.0033 0.0016 'International Tables Vol C Tables 4.2.6.8 and 6.1.1.4'
H H 0.0000 0.0000 'International Tables Vol C Tables 4.2.6.8 and 6.1.1.4'
N N 0.0061 0.0033 'International Tables Vol C Tables 4.2.6.8 and 6.1.1.4'
O O 0.0106 0.0060 'International Tables Vol C Tables 4.2.6.8 and 6.1.1.4'

loop_
_geom_angle_atom_site_label_1
_geom_angle_atom_site_label_2
_geom_angle_atom_site_label_3
_geom_angle
_geom_angle_site_symmetry_1
_geom_angle_site_symmetry_3
_geom_angle_publ_flag
O1 O1 C1 0(10) 1 . ?
O1 C1 O1 0.0(5) 1 . ?
O1 C1 N1 126.4(6) 1 . ?
O1 C1 N1 126.4(6) . . ?
O1 C1 C2 126.7(6) 1 . ?
O1 C1 C2 126.7(6) . . ?
N1 C1 C2 106.9(5) . . ?
C7 C2 C3 123.0(6) . . ?
C7 C2 C1 108.8(6) . . ?
C3 C2 C1 128.2(6) . . ?
C4 C3 C2 116.0(7) . . ?
C4 C3 H3A 122.0 . . ?
C2 C3 H3A 122.0 . . ?
C3 C4 C5 122.3(7) . . ?
C3 C4 H4A 118.9 . . ?
C5 C4 H4A 118.9 . . ?
C4 C5 C6 120.6(7) . . ?
C4 C5 H5A 119.7 . . ?
C6 C5 H5A 119.7 . . ?
C5 C6 C7 118.6(7) . . ?
C5 C6 H6A 120.7 . . ?
C7 C6 H6A 120.7 . . ?
C2 C7 C6 119.5(6) . . ?
C2 C7 C8 110.2(5) . . ?
C6 C7 C8 130.3(6) . . ?
N1 C8 C7 102.6(5) . . ?
N1 C8 H8A 111.2 . . ?
C7 C8 H8A 111.2 . . ?
N1 C8 H8B 111.2 . . ?
C7 C8 H8B 111.2 . . ?
H8A C8 H8B 109.2 . . ?
C14 C9 C10 118.4(6) . . ?
C14 C9 N1 122.7(5) . . ?
C10 C9 N1 118.9(5) . . ?
C11 C10 C9 120.3(6) . . ?
C11 C10 H10A 119.8 . . ?
C9 C10 H10A 119.8 . . ?
C10 C11 C12 120.6(6) . . ?
C10 C11 H11A 119.7 . . ?
C12 C11 H11A 119.7 . . ?
C11 C12 C13 118.7(6) . . ?
C11 C12 C15 120.4(6) . . ?
C13 C12 C15 120.9(6) . . ?
C14 C13 C12 120.6(6) . . ?
C14 C13 H13A 119.7 . . ?
C12 C13 H13A 119.7 . . ?
C13 C14 C9 121.5(6) . . ?
C13 C14 H14A 119.3 . . ?
C9 C14 H14A 119.3 . . ?
O2 C15 O3 122.8(6) . . ?
O2 C15 C12 119.1(6) . . ?
O3 C15 C12 118.1(6) . . ?
C15 O3 H3B 115(7) . . ?
C1 N1 C9 126.7(5) . . ?
C1 N1 C8 111.5(5) . . ?
C9 N1 C8 121.8(5) . . ?

loop_
_geom_bond_atom_site_label_1
_geom_bond_atom_site_label_2
_geom_bond_distance
_geom_bond_site_symmetry_2
_geom_bond_publ_flag
O1 O1 0.000(13) 1 ?
O1 C1 1.224(8) . ?
C1 O1 1.224(8) 1 ?
C1 N1 1.393(8) . ?
C1 C2 1.474(9) . ?
C2 C7 1.377(9) . ?
C2 C3 1.395(9) . ?
C3 C4 1.378(10) . ?
C3 H3A 0.9300 . ?
C4 C5 1.378(10) . ?
C4 H4A 0.9300 . ?
C5 C6 1.385(10) . ?
C5 H5A 0.9300 . ?
C6 C7 1.386(9) . ?
C6 H6A 0.9300 . ?
C7 C8 1.502(9) . ?
C8 N1 1.474(8) . ?
C8 H8A 0.9700 . ?
C8 H8B 0.9700 . ?
C9 C14 1.383(9) . ?
C9 C10 1.401(8) . ?
C9 N1 1.403(8) . ?
C10 C11 1.382(9) . ?
C10 H10A 0.9300 . ?
C11 C12 1.387(9) . ?
C11 H11A 0.9300 . ?
C12 C13 1.398(9) . ?
C12 C15 1.473(9) . ?
C13 C14 1.362(9) . ?
C13 H13A 0.9300 . ?
C14 H14A 0.9300 . ?
C15 O2 1.270(8) . ?
C15 O3 1.272(8) . ?
O3 H3B 0.91(2) . ?

loop_
_geom_hbond_atom_site_label_D
_geom_hbond_atom_site_label_H
_geom_hbond_atom_site_label_A
_geom_hbond_distance_DH
_geom_hbond_distance_HA
_geom_hbond_distance_DA
_geom_hbond_angle_DHA
_geom_hbond_site_symmetry_A
C14 H14A O1 0.93 2.24 2.872(8) 124.6 1
C10 H10A O1 0.93 2.52 3.336(8) 146.0 1_655
C3 H3A O1 0.93 2.59 3.371(9) 142.2 2_566
O3 H3B O2 0.91(2) 1.71(2) 2.611(7) 177(11) 2_774

loop_
_geom_torsion_atom_site_label_1
_geom_torsion_atom_site_label_2
_geom_torsion_atom_site_label_3
_geom_torsion_atom_site_label_4
_geom_torsion
_geom_torsion_site_symmetry_1
_geom_torsion_site_symmetry_2
_geom_torsion_site_symmetry_3
_geom_torsion_site_symmetry_4
_geom_torsion_publ_flag
O1 O1 C1 N1 0.0(6) 1 . . . ?
O1 O1 C1 C2 0.0(2) 1 . . . ?
O1 C1 C2 C7 179.2(7) 1 . . . ?
O1 C1 C2 C7 179.2(7) . . . . ?
N1 C1 C2 C7 0.4(8) . . . . ?
O1 C1 C2 C3 -0.1(12) 1 . . . ?
O1 C1 C2 C3 -0.1(12) . . . . ?
N1 C1 C2 C3 -179.0(7) . . . . ?
C7 C2 C3 C4 1.2(11) . . . . ?
C1 C2 C3 C4 -179.5(7) . . . . ?
C2 C3 C4 C5 -2.0(12) . . . . ?
C3 C4 C5 C6 1.7(13) . . . . ?
C4 C5 C6 C7 -0.4(12) . . . . ?
C3 C2 C7 C6 -0.1(11) . . . . ?
C1 C2 C7 C6 -179.5(6) . . . . ?
C3 C2 C7 C8 179.1(7) . . . . ?
C1 C2 C7 C8 -0.3(8) . . . . ?
C5 C6 C7 C2 -0.4(11) . . . . ?
C5 C6 C7 C8 -179.4(7) . . . . ?
C2 C7 C8 N1 0.1(8) . . . . ?
C6 C7 C8 N1 179.2(7) . . . . ?
C14 C9 C10 C11 -1.1(10) . . . . ?
N1 C9 C10 C11 -179.1(6) . . . . ?
C9 C10 C11 C12 0.6(11) . . . . ?
C10 C11 C12 C13 0.1(10) . . . . ?
C10 C11 C12 C15 178.5(6) . . . . ?
C11 C12 C13 C14 -0.3(10) . . . . ?
C15 C12 C13 C14 -178.7(6) . . . . ?
C12 C13 C14 C9 -0.3(11) . . . . ?
C10 C9 C14 C13 0.9(10) . . . . ?
N1 C9 C14 C13 178.9(6) . . . . ?
C11 C12 C15 O2 177.6(7) . . . . ?
C13 C12 C15 O2 -4.0(10) . . . . ?
C11 C12 C15 O3 -1.8(10) . . . . ?
C13 C12 C15 O3 176.5(7) . . . . ?
O1 C1 N1 C9 0.4(12) 1 . . . ?
O1 C1 N1 C9 0.4(12) . . . . ?
C2 C1 N1 C9 179.3(6) . . . . ?
O1 C1 N1 C8 -179.2(7) 1 . . . ?
O1 C1 N1 C8 -179.2(7) . . . . ?
C2 C1 N1 C8 -0.3(8) . . . . ?
C14 C9 N1 C1 10.1(10) . . . . ?
C10 C9 N1 C1 -171.9(7) . . . . ?
C14 C9 N1 C8 -170.3(7) . . . . ?
C10 C9 N1 C8 7.6(9) . . . . ?
C7 C8 N1 C1 0.1(8) . . . . ?
C7 C8 N1 C9 -179.5(6) . . . . ?
